data_1555727
loop_
_publ_author_name
'Glibstrup, Emil'
'Pedersen, Christian Marcus'

_publ_section_title
;
 Scalable Synthesis of Anomerically Pure Orthogonal-Protected GlcN3 and
 GalN3 from d-Glucosamine.
;
_journal_issue 17
_journal_name_full 'Organic letters'
_journal_page_first 4424
_journal_page_last 4427
_journal_paper_doi 10.1021/acs.orglett.6b02241
_journal_volume 18
_journal_year 2016
_chemical_absolute_configuration syn
_chemical_formula_moiety 'C18 H21 N3 O7 S'
_chemical_formula_sum 'C18 H21 N3 O7 S'
_chemical_formula_weight 423.44
_space_group_crystal_system monoclinic
_space_group_IT_number 4
_space_group_name_Hall 'P 2yb'
_space_group_name_H-M_alt 'P 1 21 1'
_atom_sites_solution_hydrogens geom
_atom_sites_solution_primary iterative
_audit_creation_date 2016-04-18
_audit_creation_method
;
Olex2 1.2
(compiled 2016.02.19 svn.r3266 for OlexSys, GUI svn.r5155)
;
_cell_angle_alpha 90
_cell_angle_beta 99.836(2)
_cell_angle_gamma 90
_cell_formula_units_Z 2
_cell_length_a 10.5129(6)
_cell_length_b 8.0260(5)
_cell_length_c 12.3315(7)
_cell_measurement_reflns_used 9130
_cell_measurement_temperature 122(2)
_cell_measurement_theta_max 31.532
_cell_measurement_theta_min 2.793
_cell_volume 1025.19(10)
_computing_cell_refinement 'SAINT v8.34A (Bruker, 2013)'
_computing_data_reduction 'SAINT v8.34A (Bruker, 2013)'
_computing_molecular_graphics 'Olex2 (Dolomanov et al., 2009)'
_computing_publication_material 'Olex2 (Dolomanov et al., 2009)'
_computing_structure_refinement 'ShelXL (Sheldrick, 2015)'
_computing_structure_solution 'olex2.solve (Bourhis et al., 2015)'
_diffrn_ambient_temperature 122(2)
_diffrn_measured_fraction_theta_full 0.998
_diffrn_measured_fraction_theta_max 0.999
_diffrn_measurement_device_type 'Bruker APEX-II CCD'
_diffrn_measurement_method '\f and \w scans'
_diffrn_radiation_type MoK\a
_diffrn_radiation_wavelength 0.71073
_diffrn_reflns_av_R_equivalents 0.0566
_diffrn_reflns_av_unetI/netI 0.0630
_diffrn_reflns_Laue_measured_fraction_full 0.998
_diffrn_reflns_Laue_measured_fraction_max 0.999
_diffrn_reflns_limit_h_max 12
_diffrn_reflns_limit_h_min -14
_diffrn_reflns_limit_k_max 10
_diffrn_reflns_limit_k_min -9
_diffrn_reflns_limit_l_max 16
_diffrn_reflns_limit_l_min -16
_diffrn_reflns_number 13396
_diffrn_reflns_point_group_measured_fraction_full 0.943
_diffrn_reflns_point_group_measured_fraction_max 0.902
_diffrn_reflns_theta_full 25.242
_diffrn_reflns_theta_max 29.127
_diffrn_reflns_theta_min 2.356
_diffrn_standards_number 0
_exptl_absorpt_coefficient_mu 0.203
_exptl_absorpt_correction_T_max 0.7462
_exptl_absorpt_correction_T_min 0.5942
_exptl_absorpt_correction_type multi-scan
_exptl_absorpt_process_details
;
SADABS-2014/3 (Bruker,2014/3) was used for absorption correction.
wR2(int) was 0.1501 before and 0.0892 after correction.
The Ratio of minimum to maximum transmission is 0.7963.
The \l/2 correction factor is Not present.
;
_exptl_crystal_colour 'clear colourless'
_exptl_crystal_colour_lustre clear
_exptl_crystal_colour_primary colourless
_exptl_crystal_density_diffrn 1.372
_exptl_crystal_description Prism
_exptl_crystal_F_000 444
_exptl_crystal_size_max 1.262
_exptl_crystal_size_mid 0.62
_exptl_crystal_size_min 0.287
_refine_diff_density_max 0.342
_refine_diff_density_min -0.394
_refine_diff_density_rms 0.066
_refine_ls_abs_structure_details
;
 Flack x determined using 1775 quotients [(I+)-(I-)]/[(I+)+(I-)]
 (Parsons and Flack (2004), Acta Cryst. A60, s61).
;
_refine_ls_abs_structure_Flack -0.02(5)
_refine_ls_extinction_method none
_refine_ls_goodness_of_fit_ref 1.038
_refine_ls_hydrogen_treatment constr
_refine_ls_matrix_type full
_refine_ls_number_parameters 265
_refine_ls_number_reflns 4953
_refine_ls_number_restraints 1
_refine_ls_restrained_S_all 1.038
_refine_ls_R_factor_all 0.0473
_refine_ls_R_factor_gt 0.0431
_refine_ls_shift/su_max 0.000
_refine_ls_shift/su_mean 0.000
_refine_ls_structure_factor_coef Fsqd
_refine_ls_weighting_details 'w=1/[\s^2^(Fo^2^)+(0.0609P)^2^+0.1476P] where P=(Fo^2^+2Fc^2^)/3'
_refine_ls_weighting_scheme calc
_refine_ls_wR_factor_gt 0.1082
_refine_ls_wR_factor_ref 0.1111
_reflns_Friedel_coverage 0.691
_reflns_Friedel_fraction_full 0.880
_reflns_Friedel_fraction_max 0.791
_reflns_number_gt 4631
_reflns_number_total 4953
_reflns_threshold_expression 'I > 2\s(I)'
_cod_data_source_file ol6b02241_si_001.cif
_cod_data_source_block mo_d8v1493_0m-1
_cod_database_code 1555727
_shelxl_version_number 2013-3
_shelx_space_group_comment
;
The symmetry employed for this shelxl refinement is uniquely defined
by the following loop, which should always be used as a source of
symmetry information in preference to the above space-group names.
They are only intended as comments.
;
_shelx_estimated_absorpt_t_max 0.944
_shelx_estimated_absorpt_t_min 0.784
_olex2_refinement_description
;
1. Fixed Uiso
 At 1.2 times of:
  All C(H) groups, All C(H,H) groups
 At 1.5 times of:
  All C(H,H,H) groups
2.a Ternary CH refined with riding coordinates:
 C5(H5), C4(H4), C1(H1), C2(H2), C3(H3)
2.b Secondary CH2 refined with riding coordinates:
 C6(H6A,H6B)
2.c Aromatic/amide H refined with riding coordinates:
 C16(H16), C17(H17), C15(H15), C14(H14), C18(H18)
2.d Idealised Me refined as rotating group:
 C8(H8A,H8B,H8C), C12(H12A,H12B,H12C), C10(H10A,H10B,H10C)
;
_olex2_submission_special_instructions 'No special instructions were received'

loop_
_space_group_symop_operation_xyz
'x, y, z'
'-x, y+1/2, -z'

loop_
_atom_site_label
_atom_site_type_symbol
_atom_site_fract_x
_atom_site_fract_y
_atom_site_fract_z
_atom_site_U_iso_or_equiv
_atom_site_adp_type
_atom_site_occupancy
_atom_site_site_symmetry_order
_atom_site_calc_flag
_atom_site_refinement_flags_posn
S1 S 0.72072(5) 0.89170(7) 0.04728(5) 0.01851(14) Uani 1 1 d .
O5 O 0.75094(15) 0.5890(2) 0.15077(13) 0.0168(3) Uani 1 1 d .
O4 O 0.64739(17) 0.7567(2) 0.39719(13) 0.0214(4) Uani 1 1 d .
O6 O 0.81326(15) 0.3904(3) 0.33620(14) 0.0212(3) Uani 1 1 d .
O3 O 0.41144(17) 0.7189(3) 0.24831(14) 0.0214(4) Uani 1 1 d .
N2 N 0.43387(18) 0.7454(3) -0.07690(16) 0.0176(4) Uani 1 1 d .
O1 O 0.3484(2) 0.9865(3) 0.22043(17) 0.0346(5) Uani 1 1 d .
O7 O 0.9829(2) 0.3183(3) 0.4621(2) 0.0452(7) Uani 1 1 d .
N1 N 0.43747(18) 0.7823(3) 0.02141(16) 0.0174(4) Uani 1 1 d .
O2 O 0.6219(3) 0.5253(4) 0.49443(18) 0.0513(7) Uani 1 1 d .
N3 N 0.4230(2) 0.7276(3) -0.16891(18) 0.0280(5) Uani 1 1 d .
C5 C 0.7655(2) 0.6594(3) 0.25877(19) 0.0170(5) Uani 1 1 d .
H5 H 0.7982 0.7762 0.2565 0.020 Uiso 1 1 calc R
C7 C 0.8809(3) 0.2832(4) 0.4060(2) 0.0233(5) Uani 1 1 d .
C9 C 0.6365(3) 0.6732(4) 0.4913(2) 0.0290(6) Uani 1 1 d .
C4 C 0.6341(2) 0.6623(3) 0.29627(18) 0.0166(4) Uani 1 1 d .
H4 H 0.6051 0.5462 0.3085 0.020 Uiso 1 1 calc R
C11 C 0.3304(2) 0.8498(4) 0.2523(2) 0.0265(6) Uani 1 1 d .
C6 C 0.8650(2) 0.5557(3) 0.3325(2) 0.0203(5) Uani 1 1 d .
H6A H 0.9467 0.5527 0.3028 0.024 Uiso 1 1 calc R
H6B H 0.8828 0.6042 0.4074 0.024 Uiso 1 1 calc R
C1 C 0.6666(2) 0.6784(3) 0.06927(19) 0.0160(4) Uani 1 1 d .
H1 H 0.6615 0.6166 -0.0018 0.019 Uiso 1 1 calc R
C16 C 1.0687(3) 0.7777(4) -0.1142(2) 0.0297(6) Uani 1 1 d .
H16 H 1.1415 0.7551 -0.1481 0.036 Uiso 1 1 calc R
C17 C 0.9460(3) 0.7660(5) -0.1745(2) 0.0350(7) Uani 1 1 d .
H17 H 0.9343 0.7338 -0.2497 0.042 Uiso 1 1 calc R
C2 C 0.5303(2) 0.6814(3) 0.09910(18) 0.0148(4) Uani 1 1 d .
H2 H 0.4974 0.5644 0.0980 0.018 Uiso 1 1 calc R
C13 C 0.8562(2) 0.8440(3) -0.0154(2) 0.0188(5) Uani 1 1 d .
C3 C 0.5328(2) 0.7523(3) 0.21385(18) 0.0160(4) Uani 1 1 d .
H3 H 0.5505 0.8748 0.2148 0.019 Uiso 1 1 calc R
C15 C 1.0860(3) 0.8219(5) -0.0055(3) 0.0361(7) Uani 1 1 d .
H15 H 1.1708 0.8296 0.0359 0.043 Uiso 1 1 calc R
C14 C 0.9800(2) 0.8555(4) 0.0445(2) 0.0299(7) Uani 1 1 d .
H14 H 0.9924 0.8863 0.1199 0.036 Uiso 1 1 calc R
C8 C 0.8158(3) 0.1165(4) 0.4006(3) 0.0351(7) Uani 1 1 d .
H8A H 0.7313 0.1278 0.4232 0.053 Uiso 1 1 calc GR
H8B H 0.8692 0.0386 0.4501 0.053 Uiso 1 1 calc GR
H8C H 0.8045 0.0740 0.3251 0.053 Uiso 1 1 calc GR
C18 C 0.8389(2) 0.8012(5) -0.1256(2) 0.0290(6) Uani 1 1 d .
H18 H 0.7545 0.7959 -0.1677 0.035 Uiso 1 1 calc R
C12 C 0.2161(3) 0.7932(6) 0.3009(3) 0.0439(9) Uani 1 1 d .
H12A H 0.1735 0.7006 0.2573 0.066 Uiso 1 1 calc GR
H12B H 0.1552 0.8858 0.3002 0.066 Uiso 1 1 calc GR
H12C H 0.2451 0.7563 0.3768 0.066 Uiso 1 1 calc GR
C10 C 0.6502(4) 0.7918(5) 0.5862(2) 0.0411(8) Uani 1 1 d .
H10A H 0.7339 0.8483 0.5937 0.062 Uiso 1 1 calc GR
H10B H 0.6450 0.7301 0.6539 0.062 Uiso 1 1 calc GR
H10C H 0.5807 0.8745 0.5732 0.062 Uiso 1 1 calc GR

loop_
_atom_site_aniso_label
_atom_site_aniso_U_11
_atom_site_aniso_U_22
_atom_site_aniso_U_33
_atom_site_aniso_U_23
_atom_site_aniso_U_13
_atom_site_aniso_U_12
S1 0.0171(2) 0.0145(3) 0.0243(3) 0.0033(2) 0.00473(19) 0.0015(2)
O5 0.0161(7) 0.0151(9) 0.0182(8) 0.0009(7) 0.0001(6) 0.0041(6)
O4 0.0274(8) 0.0207(10) 0.0151(8) -0.0012(7) 0.0007(6) -0.0009(7)
O6 0.0200(7) 0.0153(8) 0.0254(8) 0.0031(8) -0.0050(6) -0.0008(8)
O3 0.0164(8) 0.0257(10) 0.0232(8) 0.0022(7) 0.0065(6) 0.0015(7)
N2 0.0149(8) 0.0148(11) 0.0217(10) 0.0008(8) -0.0003(7) 0.0009(8)
O1 0.0359(11) 0.0345(14) 0.0333(11) -0.0010(9) 0.0056(9) 0.0174(10)
O7 0.0419(12) 0.0303(13) 0.0505(14) 0.0136(11) -0.0287(11) -0.0049(10)
N1 0.0151(8) 0.0199(11) 0.0159(9) -0.0001(8) -0.0010(7) 0.0029(8)
O2 0.093(2) 0.0344(15) 0.0256(11) 0.0057(10) 0.0079(12) -0.0173(14)
N3 0.0341(12) 0.0302(14) 0.0181(10) 0.0001(9) 0.0004(9) 0.0057(10)
C5 0.0154(10) 0.0136(11) 0.0201(11) 0.0010(9) -0.0023(8) 0.0002(8)
C7 0.0270(12) 0.0183(12) 0.0222(12) 0.0034(10) -0.0025(9) 0.0018(10)
C9 0.0353(14) 0.0315(16) 0.0183(12) 0.0034(11) -0.0011(10) -0.0017(12)
C4 0.0190(10) 0.0153(12) 0.0148(10) -0.0010(8) 0.0005(8) -0.0004(9)
C11 0.0223(11) 0.0400(19) 0.0167(11) -0.0031(10) 0.0019(9) 0.0114(11)
C6 0.0170(10) 0.0152(12) 0.0253(11) 0.0017(9) -0.0058(8) 0.0002(9)
C1 0.0150(10) 0.0134(11) 0.0189(10) 0.0017(8) 0.0014(8) 0.0019(8)
C16 0.0244(12) 0.0336(16) 0.0341(14) 0.0038(12) 0.0135(10) -0.0023(11)
C17 0.0308(14) 0.054(2) 0.0225(12) -0.0050(13) 0.0102(10) -0.0069(14)
C2 0.0137(9) 0.0145(11) 0.0155(10) 0.0016(8) 0.0006(8) 0.0015(8)
C13 0.0171(10) 0.0174(12) 0.0216(11) 0.0038(9) 0.0028(8) -0.0022(8)
C3 0.0140(9) 0.0165(12) 0.0172(10) -0.0011(9) 0.0014(8) 0.0013(9)
C15 0.0172(12) 0.053(2) 0.0374(16) -0.0030(14) 0.0024(10) -0.0010(13)
C14 0.0193(11) 0.045(2) 0.0240(12) -0.0041(11) 0.0000(9) 0.0007(11)
C8 0.0428(16) 0.0203(15) 0.0374(15) 0.0088(12) -0.0070(13) -0.0045(13)
C18 0.0198(11) 0.0456(19) 0.0210(12) -0.0023(12) 0.0023(9) -0.0049(12)
C12 0.0255(13) 0.075(3) 0.0344(15) 0.0049(17) 0.0135(12) 0.0123(16)
C10 0.062(2) 0.041(2) 0.0176(13) -0.0020(12) 0.0015(12) 0.0039(17)

loop_
_atom_type_symbol
_atom_type_description
_atom_type_scat_dispersion_real
_atom_type_scat_dispersion_imag
_atom_type_scat_source
C C 0.0033 0.0016 'International Tables Vol C Tables 4.2.6.8 and 6.1.1.4'
H H 0.0000 0.0000 'International Tables Vol C Tables 4.2.6.8 and 6.1.1.4'
N N 0.0061 0.0033 'International Tables Vol C Tables 4.2.6.8 and 6.1.1.4'
O O 0.0106 0.0060 'International Tables Vol C Tables 4.2.6.8 and 6.1.1.4'
S S 0.1246 0.1234 'International Tables Vol C Tables 4.2.6.8 and 6.1.1.4'

loop_
_geom_angle_atom_site_label_1
_geom_angle_atom_site_label_2
_geom_angle_atom_site_label_3
_geom_angle
C13 S1 C1 98.91(11)
C1 O5 C5 114.53(18)
C9 O4 C4 117.8(2)
C7 O6 C6 116.94(19)
C11 O3 C3 117.4(2)
N3 N2 N1 172.4(3)
N2 N1 C2 114.0(2)
O5 C5 C4 109.17(17)
O5 C5 C6 107.20(19)
C6 C5 C4 113.2(2)
O6 C7 C8 111.0(2)
O7 C7 O6 122.9(3)
O7 C7 C8 126.1(3)
O4 C9 C10 110.1(3)
O2 C9 O4 123.0(3)
O2 C9 C10 126.9(3)
O4 C4 C5 108.00(18)
O4 C4 C3 106.25(19)
C3 C4 C5 111.70(18)
O3 C11 C12 109.3(3)
O1 C11 O3 124.4(3)
O1 C11 C12 126.4(3)
O6 C6 C5 107.46(19)
O5 C1 S1 113.84(16)
O5 C1 C2 109.50(18)
C2 C1 S1 110.17(16)
C15 C16 C17 120.1(3)
C16 C17 C18 120.2(3)
N1 C2 C1 112.97(18)
N1 C2 C3 107.50(19)
C3 C2 C1 111.05(18)
C14 C13 S1 120.3(2)
C18 C13 S1 120.06(18)
C18 C13 C14 119.6(2)
O3 C3 C4 105.59(19)
O3 C3 C2 109.26(18)
C2 C3 C4 110.01(19)
C16 C15 C14 120.2(3)
C13 C14 C15 120.2(3)
C13 C18 C17 119.7(2)

loop_
_geom_bond_atom_site_label_1
_geom_bond_atom_site_label_2
_geom_bond_distance
S1 C1 1.839(3)
S1 C13 1.774(2)
O5 C5 1.431(3)
O5 C1 1.417(3)
O4 C9 1.361(3)
O4 C4 1.443(3)
O6 C7 1.334(3)
O6 C6 1.438(3)
O3 C11 1.359(3)
O3 C3 1.438(3)
N2 N1 1.242(3)
N2 N3 1.130(3)
O1 C11 1.191(4)
O7 C7 1.206(3)
N1 C2 1.486(3)
O2 C9 1.199(4)
C5 C4 1.530(3)
C5 C6 1.513(3)
C7 C8 1.499(4)
C9 C10 1.497(4)
C4 C3 1.523(3)
C11 C12 1.502(4)
C1 C2 1.539(3)
C16 C17 1.379(4)
C16 C15 1.368(4)
C17 C18 1.394(4)
C2 C3 1.521(3)
C13 C14 1.385(3)
C13 C18 1.383(3)
C15 C14 1.389(4)
